data_7233225
loop_
_publ_author_name
'Glinton, Kwame'
'Latifi, Reza'
'Cockrell, David S.'
'Bardeaux, Matthew'
'Nguyen, Bachkhoa'
'Tahsini, Laleh'

_publ_section_title
;
 Synthesis, characterization, and photoluminescent studies of
 three-coordinate Cu(i)--NHC complexes bearing unsymmetrically-substituted
 dipyridylamine ligands
;
_journal_issue 39
_journal_name_full 'RSC Advances'
_journal_page_first 22417
_journal_paper_doi 10.1039/C9RA04886C
_journal_volume 9
_journal_year 2019
_chemical_formula_moiety 'C39 H49 Cu N5, F6 P, 0.5(C2 H3 N)'
_chemical_formula_sum 'C40 H50.5 Cu F6 N5.5 P'
_chemical_formula_weight 816.87
_space_group_crystal_system monoclinic
_space_group_IT_number 14
_space_group_name_Hall '-P 2yn'
_space_group_name_H-M_alt 'P 1 21/n 1'
_symmetry_space_group_name_Hall '-P 2yn'
_symmetry_space_group_name_H-M 'P 1 21/n 1'
_atom_sites_solution_hydrogens geom
_atom_sites_solution_primary direct
_audit_creation_date 2018-09-06
_audit_creation_method
;
Olex2 1.2
(compiled 2018.05.29 svn.r3508 for OlexSys, GUI svn.r5506)
;
_audit_update_record
;
2018-09-06 deposited with the CCDC.    2019-07-15 downloaded from the CCDC.
;
_cell_angle_alpha 90
_cell_angle_beta 92.1110(10)
_cell_angle_gamma 90
_cell_formula_units_Z 4
_cell_length_a 11.2600(10)
_cell_length_b 28.112(3)
_cell_length_c 12.5861(11)
_cell_measurement_reflns_used 9500
_cell_measurement_temperature 100
_cell_measurement_theta_max 28.53
_cell_measurement_theta_min 2.32
_cell_volume 3981.3(7)
_computing_cell_refinement 'Bruker SAINT'
_computing_data_collection 'Bruker APEX2'
_computing_data_reduction 'Bruker SAINT'
_computing_molecular_graphics 'Bruker SHELXTL'
_computing_publication_material 'Bruker SHELXTL'
_computing_structure_refinement 'SHELXL-2014 (Sheldrick 2014)'
_computing_structure_solution 'SHELXS-97 (Sheldrick 2008)'
_diffrn_ambient_temperature 100
_diffrn_measured_fraction_theta_full 1.000
_diffrn_measured_fraction_theta_max 1.000
_diffrn_measurement_device_type 'Bruker APEX-II CCD'
_diffrn_measurement_method '\f and \w scans'
_diffrn_radiation_type MoK\a
_diffrn_radiation_wavelength 0.71073
_diffrn_reflns_av_R_equivalents 0.0442
_diffrn_reflns_av_unetI/netI 0.0270
_diffrn_reflns_Laue_measured_fraction_full 1.000
_diffrn_reflns_Laue_measured_fraction_max 1.000
_diffrn_reflns_limit_h_max 15
_diffrn_reflns_limit_h_min -15
_diffrn_reflns_limit_k_max 37
_diffrn_reflns_limit_k_min -37
_diffrn_reflns_limit_l_max 16
_diffrn_reflns_limit_l_min -16
_diffrn_reflns_number 78856
_diffrn_reflns_point_group_measured_fraction_full 1.000
_diffrn_reflns_point_group_measured_fraction_max 1.000
_diffrn_reflns_theta_full 25.242
_diffrn_reflns_theta_max 28.282
_diffrn_reflns_theta_min 1.449
_diffrn_standards_number 0
_exptl_absorpt_coefficient_mu 0.653
_exptl_absorpt_correction_T_max 0.7458
_exptl_absorpt_correction_T_min 0.6303
_exptl_absorpt_correction_type multi-scan
_exptl_absorpt_process_details
;
SADABS-2016/2 (Bruker,2016/2) was used for absorption correction.
wR2(int) was 0.0930 before and 0.0494 after correction.
The Ratio of minimum to maximum transmission is 0.8451.
The \l/2 correction factor is Not present.
;
_exptl_crystal_density_diffrn 1.363
_exptl_crystal_description block
_exptl_crystal_F_000 1708
_exptl_crystal_size_max 0.16
_exptl_crystal_size_mid 0.141
_exptl_crystal_size_min 0.135
_refine_diff_density_max 0.600
_refine_diff_density_min -0.381
_refine_diff_density_rms 0.065
_refine_ls_extinction_method none
_refine_ls_goodness_of_fit_ref 1.064
_refine_ls_hydrogen_treatment constr
_refine_ls_matrix_type full
_refine_ls_number_parameters 507
_refine_ls_number_reflns 9866
_refine_ls_number_restraints 0
_refine_ls_restrained_S_all 1.064
_refine_ls_R_factor_all 0.0522
_refine_ls_R_factor_gt 0.0403
_refine_ls_shift/su_max 0.002
_refine_ls_shift/su_mean 0.000
_refine_ls_structure_factor_coef Fsqd
_refine_ls_weighting_details 'w=1/[\s^2^(Fo^2^)+(0.0371P)^2^+4.4235P] where P=(Fo^2^+2Fc^2^)/3'
_refine_ls_weighting_scheme calc
_refine_ls_wR_factor_gt 0.0930
_refine_ls_wR_factor_ref 0.0987
_reflns_Friedel_coverage 0.000
_reflns_number_gt 8336
_reflns_number_total 9866
_reflns_threshold_expression 'I > 2\s(I)'
_cod_data_source_file c9ra04886c2.cif
_cod_data_source_block kg_i_73_abs_fi_r75
_cod_original_cell_volume 3981.3(6)
_cod_original_formula_sum 'C40 H50.50 Cu F6 N5.50 P'
_cod_database_code 7233225
_shelx_shelxl_version_number 2014/7
_shelx_space_group_comment
;
The symmetry employed for this shelxl refinement is uniquely defined
by the following loop, which should always be used as a source of
symmetry information in preference to the above space-group names.
They are only intended as comments.
;
_shelx_estimated_absorpt_t_max 0.917
_shelx_estimated_absorpt_t_min 0.903
_olex2_refinement_description
;
1. Fixed Uiso
 At 1.2 times of:
  All C(H) groups, All N(H) groups
 At 1.5 times of:
  All C(H,H,H) groups
2. Others
 Fixed Sof: N6(0.5) C40(0.5) C41(0.5) H41A(0.5) H41B(0.5) H41C(0.5)
3.a Ternary CH refined with riding coordinates:
 C13(H13), C10(H10), C25(H25), C22(H22)
3.b Aromatic/amide H refined with riding coordinates:
 N3(H3), C32(H32), C30(H30), C29(H29), C36(H36), C37(H37), C38(H38), C3(H3A),
 C2(H2), C8(H8), C7(H7), C6(H6), C20(H20), C19(H19), C18(H18)
3.c Idealised Me refined as rotating group:
 C33(H33A,H33B,H33C), C39(H39A,H39B,H39C), C15(H15A,H15B,H15C), C14(H14A,H14B,
 H14C), C12(H12A,H12B,H12C), C11(H11A,H11B,H11C), C26(H26A,H26B,H26C), C27(H27A,
 H27B,H27C), C24(H24A,H24B,H24C), C23(H23A,H23B,H23C), C41(H41A,H41B,H41C)
;
_olex2_submission_special_instructions 'No special instructions were received'

loop_
_space_group_symop_operation_xyz
'x, y, z'
'-x+1/2, y+1/2, -z+1/2'
'-x, -y, -z'
'x-1/2, -y-1/2, z-1/2'

loop_
_atom_site_label
_atom_site_type_symbol
_atom_site_fract_x
_atom_site_fract_y
_atom_site_fract_z
_atom_site_U_iso_or_equiv
_atom_site_adp_type
_atom_site_occupancy
_atom_site_site_symmetry_order
_atom_site_calc_flag
_atom_site_refinement_flags_posn
_atom_site_refinement_flags_occupancy
_atom_site_disorder_assembly
_atom_site_disorder_group
Cu1 Cu 0.45085(2) 0.40122(2) 0.38767(2) 0.01432(6) Uani 1 1 d . . . .
P1 P 0.44556(4) 0.11020(2) 0.34207(4) 0.02072(11) Uani 1 1 d . . . .
F2 F 0.54208(13) 0.07066(6) 0.32223(13) 0.0460(4) Uani 1 1 d . . . .
F3 F 0.45719(13) 0.12914(6) 0.22347(11) 0.0436(4) Uani 1 1 d . . . .
F4 F 0.43074(13) 0.09142(5) 0.46018(11) 0.0370(3) Uani 1 1 d . . . .
F1 F 0.34816(12) 0.15028(5) 0.36245(13) 0.0407(4) Uani 1 1 d . . . .
F6 F 0.34097(12) 0.07490(5) 0.30083(11) 0.0341(3) Uani 1 1 d . . . .
F5 F 0.54772(12) 0.14647(5) 0.38167(12) 0.0397(3) Uani 1 1 d . . . .
N1 N 0.48504(14) 0.45675(5) 0.29009(13) 0.0167(3) Uani 1 1 d . . . .
N3 N 0.31093(14) 0.49754(6) 0.33913(13) 0.0186(3) Uani 1 1 d . . . .
H3 H 0.2501 0.5127 0.3092 0.022 Uiso 1 1 calc R . . .
N2 N 0.36220(15) 0.44692(6) 0.48275(13) 0.0178(3) Uani 1 1 d . . . .
N5 N 0.43716(13) 0.30041(5) 0.45470(11) 0.0114(3) Uani 1 1 d . . . .
N4 N 0.50587(13) 0.30742(5) 0.30006(11) 0.0123(3) Uani 1 1 d . . . .
C32 C 0.58097(17) 0.45538(7) 0.22813(15) 0.0185(4) Uani 1 1 d . . . .
H32 H 0.6361 0.4302 0.2398 0.022 Uiso 1 1 calc R . . .
C31 C 0.60450(17) 0.48778(7) 0.14962(15) 0.0182(4) Uani 1 1 d . . . .
C33 C 0.71623(18) 0.48525(8) 0.08844(17) 0.0244(4) Uani 1 1 d . . . .
H33A H 0.7664 0.5129 0.1060 0.037 Uiso 1 1 calc GR . . .
H33B H 0.6959 0.4852 0.0121 0.037 Uiso 1 1 calc GR . . .
H33C H 0.7594 0.4560 0.1073 0.037 Uiso 1 1 calc GR . . .
C30 C 0.51979(18) 0.52350(7) 0.13229(16) 0.0208(4) Uani 1 1 d . . . .
H30 H 0.5295 0.5459 0.0768 0.025 Uiso 1 1 calc R . . .
C29 C 0.42258(18) 0.52648(7) 0.19473(15) 0.0192(4) Uani 1 1 d . . . .
H29 H 0.3654 0.5510 0.1833 0.023 Uiso 1 1 calc R . . .
C28 C 0.40901(17) 0.49285(6) 0.27568(15) 0.0160(4) Uani 1 1 d . . . .
C34 C 0.29406(16) 0.48201(6) 0.44236(15) 0.0158(4) Uani 1 1 d . . . .
C35 C 0.20347(17) 0.50409(7) 0.49982(16) 0.0184(4) Uani 1 1 d . . . .
C39 C 0.12589(18) 0.54229(7) 0.45114(18) 0.0245(4) Uani 1 1 d . . . .
H39A H 0.0668 0.5521 0.5020 0.037 Uiso 1 1 calc GR . . .
H39B H 0.0852 0.5300 0.3866 0.037 Uiso 1 1 calc GR . . .
H39C H 0.1749 0.5697 0.4329 0.037 Uiso 1 1 calc GR . . .
C36 C 0.18925(18) 0.48861(7) 0.60231(16) 0.0220(4) Uani 1 1 d . . . .
H36 H 0.1290 0.5023 0.6434 0.026 Uiso 1 1 calc R . . .
C37 C 0.26159(19) 0.45327(7) 0.64655(16) 0.0225(4) Uani 1 1 d . . . .
H37 H 0.2527 0.4430 0.7177 0.027 Uiso 1 1 calc R . . .
C38 C 0.34620(19) 0.43368(7) 0.58449(16) 0.0211(4) Uani 1 1 d . . . .
H38 H 0.3962 0.4096 0.6144 0.025 Uiso 1 1 calc R . . .
C1 C 0.46767(15) 0.33400(6) 0.38252(13) 0.0117(3) Uani 1 1 d . . . .
C3 C 0.45538(16) 0.25467(6) 0.41802(14) 0.0147(3) Uani 1 1 d . . . .
H3A H 0.4403 0.2259 0.4547 0.018 Uiso 1 1 calc R . . .
C2 C 0.49860(16) 0.25899(6) 0.32028(14) 0.0151(3) Uani 1 1 d . . . .
H2 H 0.5199 0.2339 0.2742 0.018 Uiso 1 1 calc R . . .
C4 C 0.54367(16) 0.32737(6) 0.20106(13) 0.0126(3) Uani 1 1 d . . . .
C9 C 0.66613(16) 0.33237(6) 0.18634(14) 0.0149(3) Uani 1 1 d . . . .
C13 C 0.75811(17) 0.31768(7) 0.27110(15) 0.0189(4) Uani 1 1 d . . . .
H13 H 0.7244 0.2903 0.3109 0.023 Uiso 1 1 calc R . . .
C15 C 0.7828(2) 0.35764(9) 0.35082(18) 0.0320(5) Uani 1 1 d . . . .
H15A H 0.8198 0.3845 0.3149 0.048 Uiso 1 1 calc GR . . .
H15B H 0.8365 0.3461 0.4082 0.048 Uiso 1 1 calc GR . . .
H15C H 0.7079 0.3680 0.3806 0.048 Uiso 1 1 calc GR . . .
C14 C 0.87341(19) 0.30082(8) 0.22400(18) 0.0284(5) Uani 1 1 d . . . .
H14A H 0.8556 0.2770 0.1689 0.043 Uiso 1 1 calc GR . . .
H14B H 0.9247 0.2867 0.2802 0.043 Uiso 1 1 calc GR . . .
H14C H 0.9142 0.3279 0.1927 0.043 Uiso 1 1 calc GR . . .
C8 C 0.69973(17) 0.35182(7) 0.09003(15) 0.0179(4) Uani 1 1 d . . . .
H8 H 0.7817 0.3557 0.0770 0.021 Uiso 1 1 calc R . . .
C7 C 0.61546(18) 0.36554(7) 0.01294(15) 0.0195(4) Uani 1 1 d . . . .
H7 H 0.6400 0.3791 -0.0518 0.023 Uiso 1 1 calc R . . .
C6 C 0.49596(18) 0.35953(7) 0.02989(14) 0.0184(4) Uani 1 1 d . . . .
H6 H 0.4391 0.3690 -0.0236 0.022 Uiso 1 1 calc R . . .
C5 C 0.45718(17) 0.33976(7) 0.12431(14) 0.0162(4) Uani 1 1 d . . . .
C10 C 0.32517(17) 0.33147(8) 0.13734(16) 0.0233(4) Uani 1 1 d . . . .
H10 H 0.3147 0.3168 0.2087 0.028 Uiso 1 1 calc R . . .
C12 C 0.2561(2) 0.37798(10) 0.1333(3) 0.0438(7) Uani 1 1 d . . . .
H12A H 0.2864 0.3991 0.1899 0.066 Uiso 1 1 calc GR . . .
H12B H 0.1717 0.3715 0.1431 0.066 Uiso 1 1 calc GR . . .
H12C H 0.2657 0.3933 0.0641 0.066 Uiso 1 1 calc GR . . .
C11 C 0.2770(2) 0.29657(10) 0.05284(18) 0.0381(6) Uani 1 1 d . . . .
H11A H 0.2903 0.3095 -0.0181 0.057 Uiso 1 1 calc GR . . .
H11B H 0.1917 0.2919 0.0614 0.057 Uiso 1 1 calc GR . . .
H11C H 0.3183 0.2660 0.0611 0.057 Uiso 1 1 calc GR . . .
C16 C 0.38915(16) 0.31107(6) 0.55711(13) 0.0121(3) Uani 1 1 d . . . .
C21 C 0.46818(16) 0.31645(6) 0.64465(14) 0.0138(3) Uani 1 1 d . . . .
C25 C 0.60151(16) 0.31173(7) 0.63573(14) 0.0156(3) Uani 1 1 d . . . .
H25 H 0.6169 0.2945 0.5680 0.019 Uiso 1 1 calc R . . .
C26 C 0.65874(19) 0.36082(7) 0.62989(18) 0.0251(4) Uani 1 1 d . . . .
H26A H 0.6230 0.3785 0.5697 0.038 Uiso 1 1 calc GR . . .
H26B H 0.7443 0.3573 0.6203 0.038 Uiso 1 1 calc GR . . .
H26C H 0.6457 0.3782 0.6959 0.038 Uiso 1 1 calc GR . . .
C27 C 0.65838(18) 0.28299(7) 0.72790(16) 0.0213(4) Uani 1 1 d . . . .
H27A H 0.6470 0.2998 0.7950 0.032 Uiso 1 1 calc GR . . .
H27B H 0.7436 0.2793 0.7169 0.032 Uiso 1 1 calc GR . . .
H27C H 0.6209 0.2516 0.7307 0.032 Uiso 1 1 calc GR . . .
C20 C 0.41980(17) 0.32809(7) 0.74189(15) 0.0187(4) Uani 1 1 d . . . .
H20 H 0.4707 0.3320 0.8031 0.022 Uiso 1 1 calc R . . .
C19 C 0.29828(18) 0.33406(7) 0.74999(15) 0.0209(4) Uani 1 1 d . . . .
H19 H 0.2669 0.3428 0.8162 0.025 Uiso 1 1 calc R . . .
C18 C 0.22250(17) 0.32738(7) 0.66251(15) 0.0187(4) Uani 1 1 d . . . .
H18 H 0.1393 0.3312 0.6696 0.022 Uiso 1 1 calc R . . .
C17 C 0.26598(16) 0.31513(7) 0.56382(14) 0.0154(3) Uani 1 1 d . . . .
C22 C 0.18038(16) 0.30774(7) 0.46931(15) 0.0185(4) Uani 1 1 d . . . .
H22 H 0.2250 0.2921 0.4116 0.022 Uiso 1 1 calc R . . .
C24 C 0.07790(19) 0.27492(8) 0.49746(18) 0.0273(5) Uani 1 1 d . . . .
H24A H 0.1099 0.2454 0.5284 0.041 Uiso 1 1 calc GR . . .
H24B H 0.0300 0.2675 0.4330 0.041 Uiso 1 1 calc GR . . .
H24C H 0.0281 0.2908 0.5490 0.041 Uiso 1 1 calc GR . . .
C23 C 0.1336(2) 0.35538(9) 0.4271(2) 0.0333(5) Uani 1 1 d . . . .
H23A H 0.0911 0.3718 0.4830 0.050 Uiso 1 1 calc GR . . .
H23B H 0.0792 0.3499 0.3657 0.050 Uiso 1 1 calc GR . . .
H23C H 0.2003 0.3751 0.4055 0.050 Uiso 1 1 calc GR . . .
N6 N 0.5057(4) 0.05916(14) 0.7687(3) 0.0358(10) Uani 0.5 1 d . P A 1
C40 C 0.5372(3) 0.04383(13) 0.6925(3) 0.0206(8) Uani 0.5 1 d . P A 1
C41 C 0.5862(5) 0.02500(15) 0.5956(3) 0.0316(11) Uani 0.5 1 d . P A 1
H41A H 0.5860 0.0500 0.5412 0.047 Uiso 0.5 1 calc GR P A 1
H41B H 0.5378 -0.0019 0.5698 0.047 Uiso 0.5 1 calc GR P A 1
H41C H 0.6679 0.0143 0.6105 0.047 Uiso 0.5 1 calc GR P A 1

loop_
_atom_site_aniso_label
_atom_site_aniso_U_11
_atom_site_aniso_U_22
_atom_site_aniso_U_33
_atom_site_aniso_U_23
_atom_site_aniso_U_13
_atom_site_aniso_U_12
Cu1 0.01771(11) 0.00964(10) 0.01573(11) 0.00076(8) 0.00217(8) 0.00187(8)
P1 0.0149(2) 0.0247(3) 0.0226(3) 0.0028(2) 0.00177(19) -0.00031(19)
F2 0.0338(8) 0.0448(9) 0.0598(10) -0.0096(8) 0.0086(7) 0.0178(7)
F3 0.0335(8) 0.0689(11) 0.0283(7) 0.0157(7) 0.0002(6) -0.0208(7)
F4 0.0489(9) 0.0388(8) 0.0234(7) 0.0064(6) 0.0044(6) 0.0012(7)
F1 0.0310(7) 0.0284(7) 0.0630(10) 0.0044(7) 0.0053(7) 0.0091(6)
F6 0.0298(7) 0.0347(7) 0.0379(8) -0.0003(6) 0.0021(6) -0.0136(6)
F5 0.0303(7) 0.0424(8) 0.0459(9) -0.0049(7) -0.0038(6) -0.0105(6)
N1 0.0191(8) 0.0111(7) 0.0203(8) 0.0013(6) 0.0044(6) 0.0007(6)
N3 0.0183(8) 0.0170(8) 0.0207(8) 0.0047(6) 0.0028(6) 0.0062(6)
N2 0.0226(8) 0.0134(7) 0.0175(8) -0.0008(6) 0.0033(6) 0.0029(6)
N5 0.0137(7) 0.0111(7) 0.0094(7) -0.0001(5) 0.0001(5) -0.0006(5)
N4 0.0146(7) 0.0113(7) 0.0109(7) 0.0006(5) 0.0011(5) -0.0001(5)
C32 0.0197(9) 0.0134(8) 0.0224(9) -0.0004(7) 0.0023(7) 0.0008(7)
C31 0.0207(9) 0.0158(9) 0.0182(9) -0.0023(7) 0.0038(7) -0.0041(7)
C33 0.0246(10) 0.0249(10) 0.0243(10) 0.0002(8) 0.0084(8) -0.0036(8)
C30 0.0282(10) 0.0160(9) 0.0182(9) 0.0034(7) 0.0027(8) -0.0034(8)
C29 0.0244(10) 0.0144(9) 0.0189(9) 0.0022(7) 0.0015(8) 0.0026(7)
C28 0.0186(9) 0.0123(8) 0.0172(9) -0.0002(7) 0.0011(7) -0.0005(7)
C34 0.0177(9) 0.0126(8) 0.0173(9) -0.0015(7) 0.0031(7) -0.0025(7)
C35 0.0171(9) 0.0135(8) 0.0248(10) -0.0028(7) 0.0040(7) -0.0008(7)
C39 0.0210(10) 0.0204(10) 0.0325(11) 0.0021(8) 0.0076(8) 0.0055(8)
C36 0.0233(10) 0.0191(9) 0.0241(10) -0.0069(8) 0.0073(8) -0.0014(8)
C37 0.0313(11) 0.0204(10) 0.0161(9) -0.0028(7) 0.0046(8) -0.0004(8)
C38 0.0285(10) 0.0171(9) 0.0178(9) -0.0012(7) 0.0008(8) 0.0019(8)
C1 0.0107(8) 0.0131(8) 0.0110(8) 0.0009(6) -0.0010(6) 0.0010(6)
C3 0.0195(9) 0.0104(8) 0.0142(8) -0.0003(6) 0.0005(7) -0.0011(7)
C2 0.0194(9) 0.0107(8) 0.0152(8) -0.0010(6) 0.0003(7) -0.0005(7)
C4 0.0176(8) 0.0113(8) 0.0091(8) -0.0010(6) 0.0022(6) 0.0001(6)
C9 0.0170(8) 0.0134(8) 0.0145(8) -0.0033(7) 0.0021(7) 0.0003(7)
C13 0.0163(9) 0.0214(9) 0.0187(9) 0.0005(7) -0.0014(7) 0.0014(7)
C15 0.0221(10) 0.0464(14) 0.0266(11) -0.0170(10) -0.0084(9) 0.0124(10)
C14 0.0228(10) 0.0319(12) 0.0303(11) -0.0096(9) -0.0025(9) 0.0120(9)
C8 0.0177(9) 0.0173(9) 0.0193(9) -0.0021(7) 0.0075(7) -0.0017(7)
C7 0.0284(10) 0.0174(9) 0.0130(8) 0.0012(7) 0.0056(7) -0.0022(8)
C6 0.0258(10) 0.0172(9) 0.0120(8) 0.0007(7) -0.0014(7) -0.0015(7)
C5 0.0184(9) 0.0163(9) 0.0141(8) -0.0010(7) 0.0004(7) -0.0022(7)
C10 0.0166(9) 0.0347(12) 0.0184(9) 0.0073(8) -0.0038(7) -0.0052(8)
C12 0.0180(11) 0.0483(16) 0.0651(19) 0.0088(14) 0.0012(11) 0.0033(10)
C11 0.0382(13) 0.0531(16) 0.0223(11) 0.0097(10) -0.0082(10) -0.0266(12)
C16 0.0160(8) 0.0111(8) 0.0096(8) 0.0017(6) 0.0030(6) 0.0000(6)
C21 0.0175(9) 0.0119(8) 0.0121(8) 0.0011(6) 0.0011(7) -0.0001(6)
C25 0.0143(8) 0.0181(9) 0.0143(8) -0.0012(7) -0.0005(7) -0.0001(7)
C26 0.0226(10) 0.0232(10) 0.0291(11) 0.0036(8) -0.0031(8) -0.0063(8)
C27 0.0192(9) 0.0238(10) 0.0205(10) 0.0009(8) -0.0035(7) 0.0030(8)
C20 0.0225(9) 0.0219(9) 0.0115(8) 0.0003(7) -0.0012(7) 0.0016(8)
C19 0.0238(10) 0.0268(10) 0.0124(8) 0.0008(7) 0.0062(7) 0.0050(8)
C18 0.0169(9) 0.0225(10) 0.0170(9) 0.0038(7) 0.0053(7) 0.0033(7)
C17 0.0166(9) 0.0158(9) 0.0137(8) 0.0043(7) 0.0005(7) 0.0012(7)
C22 0.0139(8) 0.0255(10) 0.0160(9) 0.0042(7) -0.0010(7) 0.0005(7)
C24 0.0263(11) 0.0295(11) 0.0258(11) 0.0082(9) -0.0047(8) -0.0084(9)
C23 0.0258(11) 0.0322(12) 0.0405(13) 0.0162(10) -0.0157(10) -0.0072(9)
N6 0.043(2) 0.0245(19) 0.042(2) -0.0096(17) 0.0276(19) -0.0165(17)
C40 0.0187(18) 0.0149(18) 0.029(2) 0.0041(16) 0.0114(16) -0.0033(14)
C41 0.059(3) 0.0136(19) 0.024(2) 0.0066(16) 0.020(2) 0.0102(19)

loop_
_atom_type_symbol
_atom_type_description
_atom_type_scat_dispersion_real
_atom_type_scat_dispersion_imag
_atom_type_scat_source
C C 0.0033 0.0016 'International Tables Vol C Tables 4.2.6.8 and 6.1.1.4'
H H 0.0000 0.0000 'International Tables Vol C Tables 4.2.6.8 and 6.1.1.4'
Cu Cu 0.3201 1.2651 'International Tables Vol C Tables 4.2.6.8 and 6.1.1.4'
F F 0.0171 0.0103 'International Tables Vol C Tables 4.2.6.8 and 6.1.1.4'
N N 0.0061 0.0033 'International Tables Vol C Tables 4.2.6.8 and 6.1.1.4'
P P 0.1023 0.0942 'International Tables Vol C Tables 4.2.6.8 and 6.1.1.4'

loop_
_geom_angle_atom_site_label_1
_geom_angle_atom_site_label_2
_geom_angle_atom_site_label_3
_geom_angle
N1 Cu1 N2 88.76(6)
C1 Cu1 N1 136.22(7)
C1 Cu1 N2 134.21(7)
F2 P1 F3 90.36(9)
F2 P1 F4 90.61(9)
F2 P1 F1 179.81(11)
F2 P1 F6 90.85(8)
F2 P1 F5 90.38(9)
F3 P1 F1 89.73(9)
F3 P1 F6 89.33(8)
F3 P1 F5 89.77(8)
F4 P1 F3 178.69(9)
F4 P1 F1 89.29(8)
F4 P1 F6 89.78(8)
F4 P1 F5 91.10(8)
F1 P1 F6 89.32(8)
F1 P1 F5 89.45(8)
F5 P1 F6 178.48(9)
C32 N1 Cu1 119.89(12)
C28 N1 Cu1 122.08(13)
C28 N1 C32 117.63(16)
C28 N3 H3 114.9
C34 N3 H3 114.9
C34 N3 C28 130.14(16)
C34 N2 Cu1 121.81(13)
C34 N2 C38 117.91(16)
C38 N2 Cu1 117.84(13)
C1 N5 C3 112.16(14)
C1 N5 C16 124.17(14)
C3 N5 C16 123.66(14)
C1 N4 C2 112.10(14)
C1 N4 C4 123.76(15)
C2 N4 C4 124.07(15)
N1 C32 H32 117.5
N1 C32 C31 124.91(18)
C31 C32 H32 117.5
C32 C31 C33 121.60(18)
C32 C31 C30 116.07(17)
C30 C31 C33 122.32(18)
C31 C33 H33A 109.5
C31 C33 H33B 109.5
C31 C33 H33C 109.5
H33A C33 H33B 109.5
H33A C33 H33C 109.5
H33B C33 H33C 109.5
C31 C30 H30 119.7
C29 C30 C31 120.58(18)
C29 C30 H30 119.7
C30 C29 H29 120.5
C30 C29 C28 119.01(18)
C28 C29 H29 120.5
N1 C28 N3 120.79(16)
N1 C28 C29 121.62(17)
N3 C28 C29 117.56(17)
N3 C34 C35 117.76(17)
N2 C34 N3 119.35(16)
N2 C34 C35 122.89(17)
C34 C35 C39 121.66(18)
C36 C35 C34 116.82(18)
C36 C35 C39 121.52(18)
C35 C39 H39A 109.5
C35 C39 H39B 109.5
C35 C39 H39C 109.5
H39A C39 H39B 109.5
H39A C39 H39C 109.5
H39B C39 H39C 109.5
C35 C36 H36 119.5
C35 C36 C37 121.03(18)
C37 C36 H36 119.5
C36 C37 H37 121.0
C38 C37 C36 117.98(19)
C38 C37 H37 121.0
N2 C38 C37 123.32(19)
N2 C38 H38 118.3
C37 C38 H38 118.3
N5 C1 Cu1 129.66(13)
N4 C1 Cu1 127.33(13)
N4 C1 N5 102.85(14)
N5 C3 H3A 126.7
C2 C3 N5 106.51(15)
C2 C3 H3A 126.7
N4 C2 H2 126.8
C3 C2 N4 106.39(15)
C3 C2 H2 126.8
C9 C4 N4 118.31(15)
C5 C4 N4 118.38(15)
C5 C4 C9 123.30(16)
C4 C9 C13 121.88(16)
C8 C9 C4 116.92(17)
C8 C9 C13 121.20(17)
C9 C13 H13 107.5
C9 C13 C15 111.42(16)
C9 C13 C14 112.39(16)
C15 C13 H13 107.5
C14 C13 H13 107.5
C14 C13 C15 110.39(17)
C13 C15 H15A 109.5
C13 C15 H15B 109.5
C13 C15 H15C 109.5
H15A C15 H15B 109.5
H15A C15 H15C 109.5
H15B C15 H15C 109.5
C13 C14 H14A 109.5
C13 C14 H14B 109.5
C13 C14 H14C 109.5
H14A C14 H14B 109.5
H14A C14 H14C 109.5
H14B C14 H14C 109.5
C9 C8 H8 119.4
C7 C8 C9 121.11(17)
C7 C8 H8 119.4
C8 C7 H7 119.9
C6 C7 C8 120.24(17)
C6 C7 H7 119.9
C7 C6 H6 119.4
C7 C6 C5 121.16(18)
C5 C6 H6 119.4
C4 C5 C6 117.25(17)
C4 C5 C10 123.34(16)
C6 C5 C10 119.39(17)
C5 C10 H10 108.0
C5 C10 C12 111.43(18)
C5 C10 C11 110.24(18)
C12 C10 H10 108.0
C12 C10 C11 111.1(2)
C11 C10 H10 108.0
C10 C12 H12A 109.5
C10 C12 H12B 109.5
C10 C12 H12C 109.5
H12A C12 H12B 109.5
H12A C12 H12C 109.5
H12B C12 H12C 109.5
C10 C11 H11A 109.5
C10 C11 H11B 109.5
C10 C11 H11C 109.5
H11A C11 H11B 109.5
H11A C11 H11C 109.5
H11B C11 H11C 109.5
C21 C16 N5 118.44(15)
C17 C16 N5 118.35(15)
C17 C16 C21 123.21(16)
C16 C21 C25 122.37(15)
C20 C21 C16 117.27(17)
C20 C21 C25 120.33(16)
C21 C25 H25 108.0
C21 C25 C26 110.22(16)
C21 C25 C27 112.16(15)
C26 C25 H25 108.0
C26 C25 C27 110.33(16)
C27 C25 H25 108.0
C25 C26 H26A 109.5
C25 C26 H26B 109.5
C25 C26 H26C 109.5
H26A C26 H26B 109.5
H26A C26 H26C 109.5
H26B C26 H26C 109.5
C25 C27 H27A 109.5
C25 C27 H27B 109.5
C25 C27 H27C 109.5
H27A C27 H27B 109.5
H27A C27 H27C 109.5
H27B C27 H27C 109.5
C21 C20 H20 119.6
C19 C20 C21 120.72(18)
C19 C20 H20 119.6
C20 C19 H19 119.7
C18 C19 C20 120.51(17)
C18 C19 H19 119.7
C19 C18 H18 119.4
C19 C18 C17 121.11(17)
C17 C18 H18 119.4
C16 C17 C22 123.00(16)
C18 C17 C16 117.11(17)
C18 C17 C22 119.88(17)
C17 C22 H22 107.9
C17 C22 C24 111.34(16)
C17 C22 C23 110.72(17)
C24 C22 H22 107.9
C23 C22 H22 107.9
C23 C22 C24 110.84(17)
C22 C24 H24A 109.5
C22 C24 H24B 109.5
C22 C24 H24C 109.5
H24A C24 H24B 109.5
H24A C24 H24C 109.5
H24B C24 H24C 109.5
C22 C23 H23A 109.5
C22 C23 H23B 109.5
C22 C23 H23C 109.5
H23A C23 H23B 109.5
H23A C23 H23C 109.5
H23B C23 H23C 109.5
N6 C40 C41 176.1(5)
C40 C41 H41A 109.5
C40 C41 H41B 109.5
C40 C41 H41C 109.5
H41A C41 H41B 109.5
H41A C41 H41C 109.5
H41B C41 H41C 109.5

loop_
_geom_bond_atom_site_label_1
_geom_bond_atom_site_label_2
_geom_bond_distance
Cu1 N1 2.0319(16)
Cu1 N2 2.0413(16)
Cu1 C1 1.9005(17)
P1 F2 1.5808(14)
P1 F3 1.5947(14)
P1 F4 1.5921(14)
P1 F1 1.5997(14)
P1 F6 1.6111(14)
P1 F5 1.6030(15)
N1 C32 1.356(2)
N1 C28 1.336(2)
N3 H3 0.8800
N3 C28 1.393(2)
N3 C34 1.390(2)
N2 C34 1.338(2)
N2 C38 1.352(2)
N5 C1 1.363(2)
N5 C3 1.384(2)
N5 C16 1.447(2)
N4 C1 1.361(2)
N4 C2 1.388(2)
N4 C4 1.445(2)
C32 H32 0.9500
C32 C31 1.377(3)
C31 C33 1.501(3)
C31 C30 1.396(3)
C33 H33A 0.9800
C33 H33B 0.9800
C33 H33C 0.9800
C30 H30 0.9500
C30 C29 1.373(3)
C29 H29 0.9500
C29 C28 1.402(3)
C34 C35 1.415(3)
C35 C39 1.501(3)
C35 C36 1.376(3)
C39 H39A 0.9800
C39 H39B 0.9800
C39 H39C 0.9800
C36 H36 0.9500
C36 C37 1.388(3)
C37 H37 0.9500
C37 C38 1.370(3)
C38 H38 0.9500
C3 H3A 0.9500
C3 C2 1.345(3)
C2 H2 0.9500
C4 C9 1.405(2)
C4 C5 1.390(3)
C9 C13 1.517(3)
C9 C8 1.395(3)
C13 H13 1.0000
C13 C15 1.525(3)
C13 C14 1.523(3)
C15 H15A 0.9800
C15 H15B 0.9800
C15 H15C 0.9800
C14 H14A 0.9800
C14 H14B 0.9800
C14 H14C 0.9800
C8 H8 0.9500
C8 C7 1.387(3)
C7 H7 0.9500
C7 C6 1.380(3)
C6 H6 0.9500
C6 C5 1.397(3)
C5 C10 1.519(3)
C10 H10 1.0000
C10 C12 1.521(3)
C10 C11 1.531(3)
C12 H12A 0.9800
C12 H12B 0.9800
C12 H12C 0.9800
C11 H11A 0.9800
C11 H11B 0.9800
C11 H11C 0.9800
C16 C21 1.399(2)
C16 C17 1.397(2)
C21 C25 1.515(2)
C21 C20 1.397(2)
C25 H25 1.0000
C25 C26 1.526(3)
C25 C27 1.534(3)
C26 H26A 0.9800
C26 H26B 0.9800
C26 H26C 0.9800
C27 H27A 0.9800
C27 H27B 0.9800
C27 H27C 0.9800
C20 H20 0.9500
C20 C19 1.386(3)
C19 H19 0.9500
C19 C18 1.381(3)
C18 H18 0.9500
C18 C17 1.395(3)
C17 C22 1.517(3)
C22 H22 1.0000
C22 C24 1.529(3)
C22 C23 1.527(3)
C24 H24A 0.9800
C24 H24B 0.9800
C24 H24C 0.9800
C23 H23A 0.9800
C23 H23B 0.9800
C23 H23C 0.9800
N6 C40 1.121(5)
C40 C41 1.457(6)
C41 H41A 0.9800
C41 H41B 0.9800
C41 H41C 0.9800

loop_
_geom_torsion_atom_site_label_1
_geom_torsion_atom_site_label_2
_geom_torsion_atom_site_label_3
_geom_torsion_atom_site_label_4
_geom_torsion
Cu1 N1 C32 C31 171.24(15)
Cu1 N1 C28 N3 9.7(2)
Cu1 N1 C28 C29 -168.40(14)
Cu1 N2 C34 N3 -20.2(2)
Cu1 N2 C34 C35 159.07(14)
Cu1 N2 C38 C37 -160.44(16)
N1 C32 C31 C33 176.64(18)
N1 C32 C31 C30 -2.0(3)
N3 C34 C35 C39 1.3(3)
N3 C34 C35 C36 -179.20(17)
N2 C34 C35 C39 -178.00(18)
N2 C34 C35 C36 1.5(3)
N5 C3 C2 N4 0.2(2)
N5 C16 C21 C25 0.3(3)
N5 C16 C21 C20 178.19(16)
N5 C16 C17 C18 -177.39(16)
N5 C16 C17 C22 1.5(3)
N4 C4 C9 C13 -0.3(3)
N4 C4 C9 C8 -179.89(16)
N4 C4 C5 C6 179.21(16)
N4 C4 C5 C10 -2.7(3)
C32 N1 C28 N3 -177.57(17)
C32 N1 C28 C29 4.3(3)
C32 C31 C30 C29 3.0(3)
C31 C30 C29 C28 -0.6(3)
C33 C31 C30 C29 -175.60(19)
C30 C29 C28 N1 -3.3(3)
C30 C29 C28 N3 178.54(18)
C28 N1 C32 C31 -1.7(3)
C28 N3 C34 N2 -20.6(3)
C28 N3 C34 C35 160.06(19)
C34 N3 C28 N1 26.7(3)
C34 N3 C28 C29 -155.09(19)
C34 N2 C38 C37 2.2(3)
C34 C35 C36 C37 0.5(3)
C35 C36 C37 C38 -1.1(3)
C39 C35 C36 C37 -179.95(19)
C36 C37 C38 N2 -0.3(3)
C38 N2 C34 N3 177.90(17)
C38 N2 C34 C35 -2.8(3)
C1 N5 C3 C2 0.1(2)
C1 N5 C16 C21 -91.1(2)
C1 N5 C16 C17 89.4(2)
C1 N4 C2 C3 -0.3(2)
C1 N4 C4 C9 99.5(2)
C1 N4 C4 C5 -81.7(2)
C3 N5 C1 Cu1 175.30(13)
C3 N5 C1 N4 -0.24(19)
C3 N5 C16 C21 90.1(2)
C3 N5 C16 C17 -89.4(2)
C2 N4 C1 Cu1 -175.34(13)
C2 N4 C1 N5 0.34(19)
C2 N4 C4 C9 -83.8(2)
C2 N4 C4 C5 94.9(2)
C4 N4 C1 Cu1 1.7(2)
C4 N4 C1 N5 177.34(15)
C4 N4 C2 C3 -177.31(16)
C4 C9 C13 C15 -86.4(2)
C4 C9 C13 C14 149.15(18)
C4 C9 C8 C7 0.1(3)
C4 C5 C10 C12 119.4(2)
C4 C5 C10 C11 -116.8(2)
C9 C4 C5 C6 -2.1(3)
C9 C4 C5 C10 175.98(18)
C9 C8 C7 C6 -0.9(3)
C13 C9 C8 C7 -179.54(17)
C8 C9 C13 C15 93.3(2)
C8 C9 C13 C14 -31.2(3)
C8 C7 C6 C5 0.2(3)
C7 C6 C5 C4 1.3(3)
C7 C6 C5 C10 -176.90(18)
C6 C5 C10 C12 -62.5(3)
C6 C5 C10 C11 61.3(2)
C5 C4 C9 C13 -178.91(17)
C5 C4 C9 C8 1.5(3)
C16 N5 C1 Cu1 -3.6(3)
C16 N5 C1 N4 -179.16(15)
C16 N5 C3 C2 178.98(16)
C16 C21 C25 C26 99.6(2)
C16 C21 C25 C27 -137.04(18)
C16 C21 C20 C19 -0.1(3)
C16 C17 C22 C24 132.31(19)
C16 C17 C22 C23 -103.9(2)
C21 C16 C17 C18 3.1(3)
C21 C16 C17 C22 -178.03(17)
C21 C20 C19 C18 1.7(3)
C25 C21 C20 C19 177.81(18)
C20 C21 C25 C26 -78.2(2)
C20 C21 C25 C27 45.1(2)
C20 C19 C18 C17 -0.8(3)
C19 C18 C17 C16 -1.5(3)
C19 C18 C17 C22 179.64(18)
C18 C17 C22 C24 -48.9(2)
C18 C17 C22 C23 74.9(2)
C17 C16 C21 C25 179.77(17)
C17 C16 C21 C20 -2.3(3)
